data_7006665
loop_
_publ_author_name
'Sun, Yan-Qiong'
'Zhang, Jie'
'Yang, Guo-Yu'

_publ_section_title
;
 Molecular self-assemblies of a pi-conjugated redox-active bipyridinium
 cation with magnetic dimetallic oxalate-bridged trimeric clusters.
;
_journal_issue 13
_journal_name_full 'Dalton transactions (Cambridge, England : 2003)'
_journal_page_first 1685
_journal_page_last 1690
_journal_paper_doi 10.1039/b512695a
_journal_year 2006
_chemical_formula_sum 'C68 H69 Co Cr2 N12 O38.5'
_chemical_formula_weight 1833.28
_chemical_name_systematic
;
?
;
_space_group_IT_number 4
_symmetry_cell_setting monoclinic
_symmetry_space_group_name_Hall 'P 2yb'
_symmetry_space_group_name_H-M 'P 1 21 1'
_atom_sites_solution_hydrogens geom
_atom_sites_solution_primary direct
_atom_sites_solution_secondary difmap
_audit_creation_method SHELXL-97
_cell_angle_alpha 90.00
_cell_angle_beta 98.605(5)
_cell_angle_gamma 90.00
_cell_formula_units_Z 2
_cell_length_a 12.0013(12)
_cell_length_b 20.4966(18)
_cell_length_c 16.0309(15)
_cell_measurement_reflns_used 8974
_cell_measurement_temperature 293(2)
_cell_measurement_theta_max 27.48
_cell_measurement_theta_min 3.04
_cell_volume 3899.0(6)
_computing_cell_refinement 'CrystalClear (Rigaku Corp., 2000)'
_computing_data_collection 'CrystalClear (Rigaku Corp., 2000)'
_computing_data_reduction 'CrystalClear (Rigaku Corp., 2000)'
_computing_structure_refinement 'SHELXL-97 (Sheldrick, 1997)'
_computing_structure_solution 'SHELXS-97 (Sheldrick, 1990)'
_diffrn_ambient_temperature 293(2)
_diffrn_detector_area_resol_mean 14.6306
_diffrn_measured_fraction_theta_full 0.997
_diffrn_measured_fraction_theta_max 0.997
_diffrn_measurement_device_type 'Mercury70 (2x2 bin mode)'
_diffrn_measurement_method dtprofit.ref
_diffrn_radiation_monochromator 'Graphite Monochromator'
_diffrn_radiation_source 'Rotating Anode'
_diffrn_radiation_type MoK\a
_diffrn_radiation_wavelength 0.71073
_diffrn_reflns_av_R_equivalents 0.0358
_diffrn_reflns_av_sigmaI/netI 0.0665
_diffrn_reflns_limit_h_max 14
_diffrn_reflns_limit_h_min -15
_diffrn_reflns_limit_k_max 26
_diffrn_reflns_limit_k_min -26
_diffrn_reflns_limit_l_max 20
_diffrn_reflns_limit_l_min -20
_diffrn_reflns_number 30528
_diffrn_reflns_theta_full 27.48
_diffrn_reflns_theta_max 27.48
_diffrn_reflns_theta_min 3.03
_diffrn_standards_number 0
_exptl_absorpt_coefficient_mu 0.589
_exptl_absorpt_correction_T_max 0.954
_exptl_absorpt_correction_T_min 0.932
_exptl_absorpt_correction_type multi-scan
_exptl_crystal_colour Indigo
_exptl_crystal_density_diffrn 1.562
_exptl_crystal_density_method 'not measured'
_exptl_crystal_description prism
_exptl_crystal_F_000 1888
_exptl_crystal_size_max 0.45
_exptl_crystal_size_mid 0.10
_exptl_crystal_size_min 0.08
_refine_diff_density_max 0.696
_refine_diff_density_min -0.424
_refine_diff_density_rms 0.069
_refine_ls_abs_structure_details 'Flack H D (1983), Acta Cryst. A39, 876-881'
_refine_ls_abs_structure_Flack 0.045(18)
_refine_ls_extinction_method none
_refine_ls_goodness_of_fit_ref 1.078
_refine_ls_hydrogen_treatment constr
_refine_ls_matrix_type full
_refine_ls_number_parameters 1081
_refine_ls_number_reflns 17239
_refine_ls_number_restraints 3
_refine_ls_restrained_S_all 1.082
_refine_ls_R_factor_all 0.0963
_refine_ls_R_factor_gt 0.0712
_refine_ls_shift/su_max 0.007
_refine_ls_shift/su_mean 0.000
_refine_ls_structure_factor_coef Fsqd
_refine_ls_weighting_details 'calc w=1/[\s^2^(Fo^2^)+(0.0954P)^2^+0.6062P] where P=(Fo^2^+2Fc^2^)/3'
_refine_ls_weighting_scheme calc
_refine_ls_wR_factor_gt 0.1722
_refine_ls_wR_factor_ref 0.1906
_reflns_number_gt 13045
_reflns_number_total 17239
_reflns_threshold_expression >2sigma(I)
_cod_data_source_file b512695a.txt
_cod_data_source_block s_4
_cod_depositor_comments
;
The following automatic conversions were performed:
'_exptl_absorpt_correction_type' value 'Multi-scan' changed to
'multi-scan' according to
'/home/saulius/struct/CIF-dictionaries/cif_core.dic' dictionary named
'cif_core.dic' version 2.4.1 from 2010-06-29.

Automatic conversion script
Id: cif_fix_enum 1527 2010-12-29 10:47:43Z saulius 
;
_cod_original_sg_symbol_H-M P2(1)
_cod_original_formula_sum 'C68 H69 Co Cr2 N12 O38.50'
_cod_database_code 7006665

loop_
_symmetry_equiv_pos_as_xyz
'x, y, z'
'-x, y+1/2, -z'

loop_
_atom_site_label
_atom_site_type_symbol
_atom_site_fract_x
_atom_site_fract_y
_atom_site_fract_z
_atom_site_U_iso_or_equiv
_atom_site_adp_type
_atom_site_occupancy
_atom_site_symmetry_multiplicity
_atom_site_calc_flag
_atom_site_refinement_flags
_atom_site_disorder_assembly
_atom_site_disorder_group
Cr1 Cr 0.49386(8) 0.72193(4) 0.96036(6) 0.0422(2) Uani 1 1 d . . .
Cr2 Cr 0.91663(8) 1.03391(4) 0.57675(6) 0.0455(2) Uani 1 1 d . . .
Co1 Co 0.70460(6) 0.87918(4) 0.76995(5) 0.03740(15) Uani 1 1 d . . .
O1 O 0.5841(3) 0.80478(18) 0.7572(2) 0.0417(9) Uani 1 1 d . . .
O2 O 0.6789(3) 0.86842(18) 0.8965(2) 0.0427(8) Uani 1 1 d . . .
O3 O 0.4891(3) 0.74263(17) 0.8378(2) 0.0431(9) Uani 1 1 d . . .
O4 O 0.5870(3) 0.80351(19) 0.9749(2) 0.0467(9) Uani 1 1 d . . .
O5 O 0.6356(4) 0.6731(2) 0.9590(3) 0.0547(10) Uani 1 1 d . . .
O6 O 0.5264(4) 0.70474(19) 1.0823(3) 0.0544(10) Uani 1 1 d . . .
O7 O 0.7873(5) 0.6423(3) 1.0481(4) 0.0974(19) Uani 1 1 d . . .
O8 O 0.6659(7) 0.6718(4) 1.1794(4) 0.117(2) Uani 1 1 d . . .
O9 O 0.3919(4) 0.64754(18) 0.9322(3) 0.0484(9) Uani 1 1 d . . .
O10 O 0.3543(4) 0.76764(19) 0.9708(3) 0.0532(10) Uani 1 1 d . . .
O11 O 0.2079(4) 0.6221(2) 0.9153(4) 0.0728(14) Uani 1 1 d . . .
O12 O 0.1683(4) 0.7499(3) 0.9622(4) 0.0760(14) Uani 1 1 d . . .
O13 O 0.7315(3) 0.88826(18) 0.6430(2) 0.0403(8) Uani 1 1 d . . .
O14 O 0.8263(3) 0.95481(19) 0.7816(2) 0.0421(9) Uani 1 1 d . . .
O15 O 0.8273(3) 0.95086(19) 0.5641(2) 0.0449(9) Uani 1 1 d . . .
O16 O 0.9166(3) 1.01679(19) 0.6990(3) 0.0496(10) Uani 1 1 d . . .
O17 O 1.0585(4) 0.9898(2) 0.5702(3) 0.0584(11) Uani 1 1 d . . .
O18 O 1.0146(4) 1.1091(2) 0.6016(3) 0.0595(11) Uani 1 1 d . . .
O19 O 1.2389(5) 1.0100(3) 0.5684(4) 0.0949(18) Uani 1 1 d . . .
O20 O 1.1943(5) 1.1375(3) 0.6231(4) 0.0909(18) Uani 1 1 d . . .
O21 O 0.8914(4) 1.0499(2) 0.4551(3) 0.0603(12) Uani 1 1 d . . .
O22 O 0.7735(4) 1.0813(2) 0.5713(3) 0.0583(11) Uani 1 1 d . . .
O23 O 0.7682(6) 1.0973(4) 0.3552(4) 0.114(2) Uani 1 1 d . . .
O24 O 0.6237(5) 1.1086(3) 0.4761(5) 0.110(2) Uani 1 1 d . . .
N1 N -0.3635(4) 0.4538(3) 1.2092(3) 0.0484(12) Uani 1 1 d . . .
N2 N 0.1126(4) 0.4537(2) 1.0048(3) 0.0406(10) Uani 1 1 d . . .
N3 N 0.1821(4) 0.4103(3) 0.8912(3) 0.0532(13) Uani 1 1 d . . .
N4 N 0.2621(4) 0.3965(3) 0.8429(3) 0.0575(14) Uani 1 1 d . . .
N5 N 0.4410(4) 0.4022(2) 0.8097(3) 0.0446(11) Uani 1 1 d . . .
N6 N 0.8444(5) 0.2972(4) 0.5614(4) 0.0768(19) Uani 1 1 d . . .
N7 N 0.7481(5) 0.4293(4) 0.9028(4) 0.078(2) Uani 1 1 d . . .
N8 N 1.1406(4) 0.3379(3) 0.6422(3) 0.0511(12) Uani 1 1 d . . .
N9 N 1.3168(4) 0.3523(3) 0.6072(3) 0.0632(15) Uani 1 1 d . . .
N10 N 1.3993(4) 0.3429(3) 0.5570(3) 0.0584(14) Uani 1 1 d . . .
N11 N 1.4721(4) 0.3002(2) 0.4475(3) 0.0419(11) Uani 1 1 d . . .
N12 N 1.9615(4) 0.3065(3) 0.2561(3) 0.0526(13) Uani 1 1 d . . .
C1 C -0.3399(3) 0.4054(2) 1.1585(3) 0.0474(13) Uani 1 1 d . . .
H27A H -0.3894 0.3703 1.1503 0.057 Uiso 1 1 calc R . .
C2 C -0.2908(3) 0.5029(2) 1.2203(3) 0.0466(13) Uani 1 1 d R . .
H28A H -0.3055 0.5369 1.2555 0.056 Uiso 1 1 d R . .
C3 C -0.2461(5) 0.4047(3) 1.1176(4) 0.0443(13) Uani 1 1 d . . .
H25A H -0.2336 0.3704 1.0823 0.053 Uiso 1 1 calc R . .
C4 C -0.1950(5) 0.5061(3) 1.1826(3) 0.0408(12) Uani 1 1 d . . .
H26A H -0.1467 0.5417 1.1923 0.049 Uiso 1 1 calc R . .
C5 C -0.1718(4) 0.4563(3) 1.1306(3) 0.0396(11) Uani 1 1 d . . .
C6 C -0.0725(4) 0.4564(3) 1.0872(3) 0.0363(11) Uani 1 1 d . . .
C7 C -0.0215(4) 0.3979(2) 1.0682(3) 0.0384(11) Uani 1 1 d . . .
H21A H -0.0511 0.3585 1.0838 0.046 Uiso 1 1 calc R . .
C8 C -0.0236(4) 0.5143(3) 1.0618(4) 0.0426(12) Uani 1 1 d . . .
H22A H -0.0538 0.5545 1.0732 0.051 Uiso 1 1 calc R . .
C9 C 0.0699(4) 0.3970(3) 1.0276(3) 0.0393(11) Uani 1 1 d . . .
H19A H 0.1026 0.3576 1.0157 0.047 Uiso 1 1 calc R . .
C10 C 0.0673(5) 0.5115(3) 1.0207(4) 0.0446(12) Uani 1 1 d . . .
H20A H 0.0984 0.5499 1.0034 0.054 Uiso 1 1 calc R . .
C11 C 0.2072(4) 0.4485(3) 0.9559(3) 0.0414(12) Uani 1 1 d . . .
C12 C 0.3619(5) 0.4231(3) 0.8648(4) 0.0472(13) Uani 1 1 d . . .
C13 C 0.3113(4) 0.4793(2) 0.9838(3) 0.0370(11) Uani 1 1 d . . .
C14 C 0.3962(4) 0.4638(3) 0.9342(3) 0.0392(11) Uani 1 1 d . . .
C15 C 0.3384(5) 0.5176(3) 1.0568(3) 0.0409(12) Uani 1 1 d . . .
H16A H 0.2838 0.5283 1.0900 0.049 Uiso 1 1 calc R . .
C16 C 0.5071(5) 0.4867(3) 0.9587(4) 0.0485(14) Uani 1 1 d . . .
H15A H 0.5641 0.4763 0.9275 0.058 Uiso 1 1 calc R . .
C17 C 0.4471(5) 0.5386(3) 1.0776(4) 0.0454(12) Uani 1 1 d . . .
H18A H 0.4665 0.5634 1.1261 0.055 Uiso 1 1 calc R . .
C18 C 0.5283(5) 0.5240(3) 1.0288(4) 0.0489(14) Uani 1 1 d . . .
H17A H 0.6006 0.5405 1.0444 0.059 Uiso 1 1 calc R . .
C19 C 0.4684(6) 0.3389(3) 0.8081(5) 0.0629(18) Uani 1 1 d . . .
H9A H 0.4365 0.3093 0.8417 0.076 Uiso 1 1 calc R . .
C20 C 0.4859(6) 0.4448(3) 0.7616(4) 0.0608(17) Uani 1 1 d . . .
H10A H 0.4672 0.4888 0.7634 0.073 Uiso 1 1 calc R . .
C21 C 0.5433(6) 0.3172(4) 0.7571(5) 0.067(2) Uani 1 1 d . . .
H7A H 0.5619 0.2732 0.7571 0.080 Uiso 1 1 calc R . .
C22 C 0.5601(6) 0.4240(3) 0.7090(4) 0.0572(17) Uani 1 1 d . . .
H8A H 0.5899 0.4539 0.6748 0.069 Uiso 1 1 calc R . .
C23 C 0.5903(5) 0.3591(3) 0.7069(3) 0.0452(13) Uani 1 1 d . . .
C24 C 0.6753(5) 0.3377(4) 0.6549(4) 0.0519(15) Uani 1 1 d . . .
C25 C 0.7069(7) 0.2737(4) 0.6530(5) 0.077(2) Uani 1 1 d . . .
H3A H 0.6727 0.2423 0.6824 0.092 Uiso 1 1 calc R . .
C26 C 0.7277(5) 0.3812(4) 0.6069(4) 0.0600(16) Uani 1 1 d . . .
H4A H 0.7074 0.4250 0.6044 0.072 Uiso 1 1 calc R . .
C27 C 0.7928(7) 0.2561(4) 0.6053(6) 0.083(2) Uani 1 1 d . . .
H1A H 0.8139 0.2125 0.6052 0.100 Uiso 1 1 calc R . .
C28 C 0.8116(6) 0.3581(5) 0.5621(4) 0.076(2) Uani 1 1 d . . .
H2A H 0.8463 0.3881 0.5309 0.092 Uiso 1 1 calc R . .
C29 C 0.7732(5) 0.3678(5) 0.8929(4) 0.071(2) Uani 1 1 d . . .
H29A H 0.7347 0.3364 0.9192 0.085 Uiso 1 1 calc R . .
C30 C 0.8059(7) 0.4728(5) 0.8660(5) 0.080(2) Uani 1 1 d . . .
H30A H 0.7908 0.5167 0.8736 0.096 Uiso 1 1 calc R . .
C31 C 0.8527(6) 0.3474(4) 0.8461(4) 0.0635(18) Uani 1 1 d . . .
H31A H 0.8675 0.3031 0.8418 0.076 Uiso 1 1 calc R . .
C32 C 0.8872(6) 0.4571(5) 0.8169(5) 0.075(2) Uani 1 1 d . . .
H32A H 0.9253 0.4896 0.7921 0.090 Uiso 1 1 calc R . .
C33 C 0.9110(5) 0.3920(4) 0.8052(4) 0.0547(16) Uani 1 1 d . . .
C34 C 0.9945(5) 0.3727(4) 0.7495(3) 0.0513(14) Uani 1 1 d . . .
C35 C 1.0390(6) 0.3114(4) 0.7511(4) 0.0636(18) Uani 1 1 d . . .
H35A H 1.0196 0.2806 0.7890 0.076 Uiso 1 1 calc R . .
C36 C 1.0287(6) 0.4167(3) 0.6926(4) 0.0603(16) Uani 1 1 d . . .
H36A H 1.0013 0.4592 0.6903 0.072 Uiso 1 1 calc R . .
C37 C 1.1118(6) 0.2953(4) 0.6968(4) 0.0625(18) Uani 1 1 d . . .
H37A H 1.1419 0.2534 0.6984 0.075 Uiso 1 1 calc R . .
C38 C 1.1019(6) 0.3980(4) 0.6403(4) 0.0634(18) Uani 1 1 d . . .
H38A H 1.1250 0.4279 0.6028 0.076 Uiso 1 1 calc R . .
C39 C 1.2224(5) 0.3206(3) 0.5867(4) 0.0497(15) Uani 1 1 d . . .
C40 C 1.3782(5) 0.3032(3) 0.4943(3) 0.0438(12) Uani 1 1 d . . .
C41 C 1.1925(5) 0.2783(3) 0.5189(3) 0.0445(13) Uani 1 1 d . . .
C42 C 1.2788(5) 0.2680(3) 0.4678(4) 0.0435(12) Uani 1 1 d . . .
C43 C 1.0874(5) 0.2490(3) 0.4974(4) 0.0527(15) Uani 1 1 d . . .
H44A H 1.0306 0.2560 0.5301 0.063 Uiso 1 1 calc R . .
C44 C 1.2550(5) 0.2294(3) 0.3946(4) 0.0534(15) Uani 1 1 d . . .
H43A H 1.3083 0.2242 0.3586 0.064 Uiso 1 1 calc R . .
C45 C 1.0688(5) 0.2100(3) 0.4279(4) 0.0545(15) Uani 1 1 d . . .
H45A H 0.9991 0.1898 0.4141 0.065 Uiso 1 1 calc R . .
C46 C 1.1509(6) 0.1997(3) 0.3773(4) 0.0592(16) Uani 1 1 d . . .
H46A H 1.1358 0.1721 0.3309 0.071 Uiso 1 1 calc R . .
C47 C 1.5204(5) 0.2434(3) 0.4307(4) 0.0488(14) Uani 1 1 d . . .
H47A H 1.4907 0.2044 0.4471 0.059 Uiso 1 1 calc R . .
C48 C 1.5161(5) 0.3585(3) 0.4266(3) 0.0465(13) Uani 1 1 d . . .
H48A H 1.4826 0.3974 0.4392 0.056 Uiso 1 1 calc R . .
C49 C 1.6131(5) 0.2424(3) 0.3896(4) 0.0452(13) Uani 1 1 d . . .
H49A H 1.6440 0.2028 0.3762 0.054 Uiso 1 1 calc R . .
C50 C 1.6105(5) 0.3593(3) 0.3868(4) 0.0475(14) Uani 1 1 d . . .
H50A H 1.6406 0.3988 0.3725 0.057 Uiso 1 1 calc R . .
C51 C 1.6605(4) 0.3012(3) 0.3681(3) 0.0391(11) Uani 1 1 d . . .
C52 C 1.7646(5) 0.3036(3) 0.3283(3) 0.0413(12) Uani 1 1 d . . .
C53 C 1.7918(5) 0.2522(3) 0.2777(4) 0.0518(14) Uani 1 1 d . . .
H53A H 1.7447 0.2161 0.2674 0.062 Uiso 1 1 calc R . .
C54 C 1.8381(4) 0.3552(3) 0.3414(3) 0.0441(13) Uani 1 1 d . . .
H54A H 1.8230 0.3901 0.3750 0.053 Uiso 1 1 calc R . .
C55 C 1.8920(5) 0.2566(3) 0.2430(4) 0.0565(16) Uani 1 1 d . . .
H55A H 1.9104 0.2226 0.2091 0.068 Uiso 1 1 calc R . .
C56 C 1.9342(5) 0.3546(3) 0.3045(4) 0.0556(15) Uani 1 1 d . . .
H56A H 1.9829 0.3900 0.3140 0.067 Uiso 1 1 calc R . .
C57 C 0.5580(4) 0.7874(2) 0.8267(3) 0.0368(11) Uani 1 1 d . . .
C58 C 0.6147(4) 0.8227(2) 0.9061(3) 0.0363(11) Uani 1 1 d . . .
C59 C 0.6914(6) 0.6628(3) 1.0329(5) 0.0642(18) Uani 1 1 d . . .
C60 C 0.6270(8) 0.6811(4) 1.1060(5) 0.072(2) Uani 1 1 d . . .
C61 C 0.2871(6) 0.6603(3) 0.9321(4) 0.0546(15) Uani 1 1 d D . .
C62 C 0.2642(5) 0.7317(3) 0.9566(4) 0.0519(14) Uani 1 1 d D . .
C63 C 0.7965(4) 0.9330(2) 0.6331(3) 0.0371(11) Uani 1 1 d . . .
C64 C 0.8484(4) 0.9716(2) 0.7129(3) 0.0355(11) Uani 1 1 d . . .
C65 C 1.1442(5) 1.0272(4) 0.5768(4) 0.0578(16) Uani 1 1 d . . .
C66 C 1.1209(6) 1.0973(4) 0.6026(4) 0.0633(17) Uani 1 1 d . . .
C67 C 0.7971(7) 1.0796(4) 0.4278(5) 0.071(2) Uani 1 1 d D . .
C68 C 0.7216(7) 1.0912(4) 0.4967(6) 0.072(2) Uani 1 1 d D . .
O1W O 0.8282(4) 0.8101(2) 0.7949(3) 0.0551(11) Uani 1 1 d . . .
H2 H 0.9001 0.8040 0.7763 0.080 Uiso 1 1 d R . .
H1 H 0.8150 0.7778 0.8165 0.080 Uiso 1 1 d R . .
O2W O 0.5809(3) 0.9492(2) 0.7447(3) 0.0487(10) Uani 1 1 d . . .
H4 H 0.5106 0.9518 0.7603 0.080 Uiso 1 1 d R . .
H3 H 0.5904 0.9880 0.7231 0.080 Uiso 1 1 d R . .
O3W O -0.0254(15) 0.7306(12) 1.0392(13) 0.366(15) Uani 1 1 d . . .
O4W O 1.0579(9) 1.1605(4) 0.7888(6) 0.157(4) Uani 1 1 d . . .
H8 H 1.0609 1.1495 0.7326 0.080 Uiso 1 1 d R . .
H7 H 1.1230 1.1573 0.8241 0.080 Uiso 1 1 d R . .
O5W O 0.6179(7) 1.0728(4) 0.6916(6) 0.139(3) Uani 1 1 d . . .
O6W O 0.5771(7) 1.0916(3) 0.2327(5) 0.123(3) Uani 1 1 d . . .
O7W O 0.718(2) 0.5466(13) 0.6143(16) 0.380(12) Uiso 1 1 d . . .
O8W O 1.0004(18) 0.5728(10) 0.7006 0.323(9) Uiso 1 1 d . . .
O9W O 0.8628(16) 1.1479(11) 0.8559(19) 0.400(17) Uani 1 1 d . . .
O10W O 0.4302(11) 1.1614(7) 0.6440(16) 0.334(12) Uani 1 1 d . . .
O11W O 0.6518(10) 1.1758(6) 0.8149(7) 0.196(5) Uani 1 1 d . . .
O12W O 0.7770(6) 0.6835(3) 0.8340(4) 0.103(2) Uani 1 1 d . . .
H23 H 0.8358 0.6781 0.8552 0.080 Uiso 1 1 d R . .
H24 H 0.7486 0.6795 0.8806 0.080 Uiso 1 1 d R . .
O13W O -0.0162(10) 0.6180(6) 0.8520(12) 0.263(9) Uani 1 1 d . . .
O14W O 0.6298(10) 0.6137(7) 0.7162(7) 0.191(5) Uani 1 1 d . . .
O15W O 1.559(2) 0.5158(15) 0.4892(19) 0.228(11) Uiso 0.50 1 d P . .

loop_
_atom_site_aniso_label
_atom_site_aniso_U_11
_atom_site_aniso_U_22
_atom_site_aniso_U_33
_atom_site_aniso_U_23
_atom_site_aniso_U_13
_atom_site_aniso_U_12
Cr1 0.0432(5) 0.0397(4) 0.0469(5) 0.0059(4) 0.0176(4) -0.0001(4)
Cr2 0.0460(5) 0.0453(5) 0.0487(5) 0.0096(4) 0.0190(4) -0.0002(4)
Co1 0.0315(3) 0.0429(3) 0.0401(3) 0.0018(3) 0.0126(2) -0.0032(3)
O1 0.041(2) 0.047(2) 0.038(2) 0.0027(16) 0.0071(16) -0.0064(17)
O2 0.041(2) 0.050(2) 0.0414(19) -0.0042(16) 0.0179(16) -0.0066(17)
O3 0.044(2) 0.0416(19) 0.046(2) 0.0034(15) 0.0121(17) -0.0143(16)
O4 0.051(2) 0.051(2) 0.040(2) 0.0038(17) 0.0129(18) -0.0083(19)
O5 0.048(2) 0.053(2) 0.065(3) 0.005(2) 0.015(2) 0.0072(19)
O6 0.062(3) 0.051(2) 0.053(2) 0.0086(18) 0.018(2) 0.001(2)
O7 0.060(4) 0.114(5) 0.115(5) 0.034(4) 0.002(3) 0.024(3)
O8 0.136(6) 0.140(6) 0.065(4) 0.025(4) -0.016(4) 0.032(5)
O9 0.050(2) 0.0389(19) 0.060(2) 0.0078(17) 0.019(2) 0.0005(17)
O10 0.046(2) 0.044(2) 0.073(3) 0.0042(19) 0.023(2) 0.0020(18)
O11 0.050(3) 0.064(3) 0.100(4) 0.007(3) 0.001(3) -0.017(2)
O12 0.051(3) 0.078(3) 0.105(4) 0.002(3) 0.028(3) 0.011(2)
O13 0.0340(18) 0.045(2) 0.0434(19) -0.0003(15) 0.0101(15) -0.0035(16)
O14 0.038(2) 0.053(2) 0.0369(19) 0.0012(16) 0.0096(16) -0.0122(17)
O15 0.049(2) 0.049(2) 0.039(2) 0.0006(16) 0.0145(17) -0.0051(18)
O16 0.046(2) 0.049(2) 0.055(2) 0.0029(17) 0.0134(19) -0.0126(18)
O17 0.054(3) 0.056(2) 0.069(3) 0.015(2) 0.023(2) 0.007(2)
O18 0.060(3) 0.051(2) 0.071(3) 0.008(2) 0.023(2) -0.004(2)
O19 0.059(3) 0.108(4) 0.124(5) 0.018(4) 0.033(3) 0.014(3)
O20 0.066(4) 0.086(4) 0.113(5) 0.015(3) -0.013(3) -0.025(3)
O21 0.068(3) 0.067(3) 0.050(2) 0.016(2) 0.024(2) 0.007(2)
O22 0.057(3) 0.055(2) 0.068(3) 0.010(2) 0.025(2) 0.008(2)
O23 0.123(6) 0.138(6) 0.075(4) 0.045(4) -0.004(4) 0.019(5)
O24 0.054(3) 0.111(5) 0.165(7) 0.059(5) 0.020(4) 0.027(3)
N1 0.043(3) 0.056(3) 0.051(3) -0.001(2) 0.023(2) -0.001(2)
N2 0.025(2) 0.057(3) 0.042(2) -0.001(2) 0.0123(18) 0.005(2)
N3 0.030(2) 0.089(4) 0.042(3) -0.012(2) 0.010(2) 0.003(2)
N4 0.044(3) 0.087(4) 0.046(3) -0.012(2) 0.019(2) -0.008(3)
N5 0.036(2) 0.060(3) 0.041(2) -0.002(2) 0.014(2) 0.001(2)
N6 0.046(3) 0.131(6) 0.056(3) -0.024(4) 0.016(3) 0.015(4)
N7 0.050(4) 0.136(6) 0.051(3) -0.002(4) 0.024(3) 0.015(4)
N8 0.037(3) 0.075(3) 0.047(3) -0.004(2) 0.024(2) 0.000(2)
N9 0.040(3) 0.106(4) 0.048(3) -0.012(3) 0.022(2) -0.005(3)
N10 0.036(3) 0.097(4) 0.045(3) -0.007(3) 0.017(2) -0.009(3)
N11 0.033(2) 0.057(3) 0.038(2) 0.006(2) 0.014(2) 0.002(2)
N12 0.029(2) 0.069(3) 0.062(3) 0.010(3) 0.016(2) -0.001(2)
C1 0.030(3) 0.053(3) 0.061(4) 0.003(3) 0.012(3) -0.010(2)
C2 0.044(3) 0.052(3) 0.047(3) -0.005(2) 0.019(3) 0.001(3)
C3 0.045(3) 0.041(3) 0.048(3) -0.007(2) 0.014(3) -0.007(2)
C4 0.030(3) 0.047(3) 0.047(3) -0.007(2) 0.011(2) -0.007(2)
C5 0.034(3) 0.043(3) 0.044(3) -0.001(2) 0.012(2) -0.008(2)
C6 0.023(2) 0.049(3) 0.038(3) -0.005(2) 0.010(2) -0.006(2)
C7 0.034(3) 0.038(3) 0.045(3) 0.001(2) 0.011(2) -0.002(2)
C8 0.033(3) 0.039(3) 0.058(3) 0.003(2) 0.016(2) 0.000(2)
C9 0.028(3) 0.047(3) 0.044(3) 0.000(2) 0.011(2) 0.002(2)
C10 0.041(3) 0.041(3) 0.056(3) 0.003(2) 0.018(3) 0.000(2)
C11 0.024(3) 0.062(3) 0.039(3) 0.001(2) 0.007(2) -0.006(2)
C12 0.040(3) 0.060(3) 0.046(3) 0.000(2) 0.021(2) 0.001(3)
C13 0.035(3) 0.042(3) 0.035(2) 0.008(2) 0.006(2) 0.003(2)
C14 0.035(3) 0.044(3) 0.043(3) 0.004(2) 0.019(2) 0.000(2)
C15 0.039(3) 0.046(3) 0.040(3) 0.005(2) 0.016(2) 0.004(2)
C16 0.028(3) 0.066(4) 0.053(3) 0.011(3) 0.011(2) 0.006(2)
C17 0.048(3) 0.040(3) 0.050(3) -0.001(2) 0.014(3) -0.004(2)
C18 0.035(3) 0.050(3) 0.061(4) 0.010(3) 0.002(3) -0.008(2)
C19 0.057(4) 0.059(4) 0.081(5) 0.018(3) 0.037(4) 0.010(3)
C20 0.070(4) 0.048(3) 0.071(4) 0.004(3) 0.031(3) -0.003(3)
C21 0.071(5) 0.064(4) 0.075(5) 0.005(3) 0.043(4) 0.008(3)
C22 0.063(4) 0.057(4) 0.059(4) -0.001(3) 0.030(3) -0.007(3)
C23 0.032(3) 0.066(4) 0.038(3) -0.006(2) 0.006(2) 0.003(2)
C24 0.038(3) 0.076(4) 0.044(3) -0.010(3) 0.012(3) 0.001(3)
C25 0.063(5) 0.077(5) 0.100(6) -0.025(4) 0.044(4) -0.005(4)
C26 0.048(3) 0.084(4) 0.051(3) 0.008(3) 0.018(3) 0.007(3)
C27 0.069(5) 0.089(5) 0.100(6) -0.034(5) 0.041(5) 0.000(4)
C28 0.046(4) 0.143(8) 0.042(3) 0.002(4) 0.015(3) 0.008(4)
C29 0.039(3) 0.129(7) 0.047(3) 0.005(4) 0.013(3) 0.006(4)
C30 0.071(5) 0.102(6) 0.072(5) -0.008(4) 0.027(4) 0.019(5)
C31 0.043(4) 0.106(5) 0.045(3) 0.002(3) 0.017(3) 0.001(4)
C32 0.056(4) 0.110(6) 0.064(4) -0.015(4) 0.026(4) -0.006(4)
C33 0.034(3) 0.091(5) 0.042(3) -0.013(3) 0.013(2) 0.001(3)
C34 0.037(3) 0.079(4) 0.042(3) -0.012(3) 0.016(2) -0.008(3)
C35 0.055(4) 0.087(5) 0.057(4) 0.001(3) 0.036(3) -0.008(4)
C36 0.058(4) 0.066(4) 0.062(4) 0.004(3) 0.025(3) 0.009(3)
C37 0.053(4) 0.078(4) 0.065(4) 0.008(3) 0.035(3) 0.010(3)
C38 0.058(4) 0.081(5) 0.058(4) 0.010(3) 0.031(3) 0.008(3)
C39 0.034(3) 0.076(4) 0.043(3) -0.001(3) 0.020(3) 0.007(3)
C40 0.035(3) 0.059(3) 0.040(3) 0.007(2) 0.014(2) 0.004(3)
C41 0.033(3) 0.060(3) 0.043(3) 0.006(2) 0.013(2) -0.001(2)
C42 0.031(3) 0.057(3) 0.045(3) 0.010(2) 0.017(2) 0.001(2)
C43 0.042(3) 0.065(4) 0.055(4) 0.009(3) 0.018(3) 0.002(3)
C44 0.050(3) 0.072(4) 0.041(3) -0.007(3) 0.015(3) -0.007(3)
C45 0.038(3) 0.067(4) 0.059(4) -0.008(3) 0.009(3) -0.013(3)
C46 0.050(4) 0.071(4) 0.059(4) -0.017(3) 0.013(3) -0.011(3)
C47 0.041(3) 0.055(3) 0.054(3) 0.018(3) 0.020(3) 0.000(3)
C48 0.037(3) 0.056(3) 0.046(3) -0.007(2) 0.008(2) 0.006(2)
C49 0.030(3) 0.052(3) 0.055(3) 0.003(3) 0.013(2) 0.003(2)
C50 0.030(3) 0.063(4) 0.050(3) -0.002(3) 0.008(2) -0.008(2)
C51 0.034(3) 0.047(3) 0.038(3) 0.005(2) 0.010(2) 0.004(2)
C52 0.034(3) 0.054(3) 0.037(3) 0.006(2) 0.008(2) 0.007(3)
C53 0.043(3) 0.061(4) 0.055(3) -0.006(3) 0.019(3) -0.004(3)
C54 0.030(3) 0.058(3) 0.048(3) -0.003(2) 0.015(2) -0.009(2)
C55 0.052(4) 0.062(4) 0.061(4) -0.008(3) 0.027(3) 0.006(3)
C56 0.044(3) 0.066(4) 0.060(4) -0.005(3) 0.016(3) -0.008(3)
C57 0.030(3) 0.039(3) 0.042(3) 0.003(2) 0.006(2) 0.008(2)
C58 0.032(3) 0.041(3) 0.038(3) 0.006(2) 0.013(2) 0.000(2)
C59 0.054(4) 0.054(4) 0.086(5) 0.012(3) 0.017(4) 0.005(3)
C60 0.085(6) 0.066(4) 0.062(4) 0.016(3) 0.007(4) -0.003(4)
C61 0.051(4) 0.052(3) 0.063(4) 0.016(3) 0.018(3) 0.001(3)
C62 0.046(3) 0.057(3) 0.056(3) 0.012(3) 0.019(3) 0.008(3)
C63 0.032(3) 0.036(3) 0.042(3) 0.001(2) 0.004(2) 0.002(2)
C64 0.027(2) 0.037(3) 0.044(3) 0.002(2) 0.009(2) -0.003(2)
C65 0.043(3) 0.073(4) 0.058(4) 0.023(3) 0.013(3) 0.004(3)
C66 0.056(4) 0.071(4) 0.062(4) 0.016(3) 0.006(3) -0.008(4)
C67 0.072(5) 0.070(4) 0.069(5) 0.031(4) 0.010(4) -0.003(4)
C68 0.069(5) 0.060(4) 0.095(6) 0.029(4) 0.032(4) 0.011(4)
O1W 0.042(2) 0.052(2) 0.077(3) 0.009(2) 0.028(2) 0.0061(19)
O2W 0.035(2) 0.050(2) 0.064(3) 0.0119(19) 0.0186(19) 0.0076(18)
O3W 0.264(19) 0.49(3) 0.40(3) -0.20(2) 0.217(18) -0.24(2)
O4W 0.216(10) 0.114(6) 0.126(7) -0.015(5) -0.023(6) 0.024(6)
O5W 0.140(7) 0.100(5) 0.202(8) 0.060(5) 0.109(6) 0.034(5)
O6W 0.163(7) 0.090(4) 0.110(5) 0.026(4) 0.004(5) -0.025(5)
O9W 0.214(18) 0.31(2) 0.71(5) 0.23(3) 0.19(2) 0.076(17)
O10W 0.119(9) 0.173(12) 0.73(4) -0.002(17) 0.142(16) 0.012(9)
O11W 0.212(11) 0.208(10) 0.193(10) 0.043(8) 0.116(9) 0.084(9)
O12W 0.112(5) 0.089(4) 0.123(5) 0.026(4) 0.065(4) 0.017(4)
O13W 0.159(10) 0.162(10) 0.44(2) 0.137(12) -0.053(12) -0.001(8)
O14W 0.183(10) 0.220(11) 0.177(10) 0.012(8) 0.044(8) -0.063(9)

loop_
_atom_type_symbol
_atom_type_description
_atom_type_scat_dispersion_real
_atom_type_scat_dispersion_imag
_atom_type_scat_source
C C 0.0033 0.0016 'International Tables Vol C Tables 4.2.6.8 and 6.1.1.4'
H H 0.0000 0.0000 'International Tables Vol C Tables 4.2.6.8 and 6.1.1.4'
N N 0.0061 0.0033 'International Tables Vol C Tables 4.2.6.8 and 6.1.1.4'
O O 0.0106 0.0060 'International Tables Vol C Tables 4.2.6.8 and 6.1.1.4'
Cr Cr 0.3209 0.6236 'International Tables Vol C Tables 4.2.6.8 and 6.1.1.4'
Co Co 0.3494 0.9721 'International Tables Vol C Tables 4.2.6.8 and 6.1.1.4'

loop_
_geom_angle_atom_site_label_1
_geom_angle_atom_site_label_2
_geom_angle_atom_site_label_3
_geom_angle
_geom_angle_site_symmetry_1
_geom_angle_site_symmetry_3
_geom_angle_publ_flag
O10 Cr1 O9 83.06(17) . . ?
O10 Cr1 O6 92.64(19) . . ?
O9 Cr1 O6 96.50(18) . . ?
O10 Cr1 O5 175.46(19) . . ?
O9 Cr1 O5 96.41(18) . . ?
O6 Cr1 O5 82.93(19) . . ?
O10 Cr1 O3 94.81(18) . . ?
O9 Cr1 O3 90.80(16) . . ?
O6 Cr1 O3 170.15(18) . . ?
O5 Cr1 O3 89.70(18) . . ?
O10 Cr1 O4 93.47(17) . . ?
O9 Cr1 O4 172.26(17) . . ?
O6 Cr1 O4 90.56(16) . . ?
O5 Cr1 O4 87.58(18) . . ?
O3 Cr1 O4 82.57(15) . . ?
O18 Cr2 O17 82.7(2) . . ?
O18 Cr2 O21 94.0(2) . . ?
O17 Cr2 O21 91.73(19) . . ?
O18 Cr2 O22 96.66(19) . . ?
O17 Cr2 O22 174.09(19) . . ?
O21 Cr2 O22 82.45(19) . . ?
O18 Cr2 O16 91.56(17) . . ?
O17 Cr2 O16 95.77(18) . . ?
O21 Cr2 O16 171.17(19) . . ?
O22 Cr2 O16 90.11(18) . . ?
O18 Cr2 O15 172.61(19) . . ?
O17 Cr2 O15 93.38(18) . . ?
O21 Cr2 O15 92.33(18) . . ?
O22 Cr2 O15 87.93(18) . . ?
O16 Cr2 O15 82.61(15) . . ?
O1W Co1 O2W 179.6(2) . . ?
O1W Co1 O1 89.17(18) . . ?
O2W Co1 O1 91.21(15) . . ?
O1W Co1 O2 86.87(16) . . ?
O2W Co1 O2 93.27(16) . . ?
O1 Co1 O2 79.57(14) . . ?
O1W Co1 O13 92.22(16) . . ?
O2W Co1 O13 87.64(16) . . ?
O1 Co1 O13 99.98(14) . . ?
O2 Co1 O13 178.98(17) . . ?
O1W Co1 O14 91.07(16) . . ?
O2W Co1 O14 88.55(17) . . ?
O1 Co1 O14 179.46(17) . . ?
O2 Co1 O14 100.92(14) . . ?
O13 Co1 O14 79.53(14) . . ?
C57 O1 Co1 112.5(3) . . ?
C58 O2 Co1 112.5(3) . . ?
C57 O3 Cr1 111.7(3) . . ?
C58 O4 Cr1 112.0(3) . . ?
C59 O5 Cr1 113.7(4) . . ?
C60 O6 Cr1 113.1(4) . . ?
C61 O9 Cr1 114.7(4) . . ?
C62 O10 Cr1 114.6(4) . . ?
C63 O13 Co1 112.4(3) . . ?
C64 O14 Co1 111.5(3) . . ?
C63 O15 Cr2 112.1(3) . . ?
C64 O16 Cr2 113.2(3) . . ?
C65 O17 Cr2 114.7(4) . . ?
C66 O18 Cr2 114.7(5) . . ?
C67 O21 Cr2 114.2(4) . . ?
C68 O22 Cr2 114.9(4) . . ?
C2 N1 C1 116.7(4) . . ?
C9 N2 C10 122.0(4) . . ?
C9 N2 C11 115.9(4) . . ?
C10 N2 C11 122.0(5) . . ?
C11 N3 N4 119.0(5) . . ?
C12 N4 N3 117.2(5) . . ?
C20 N5 C19 120.2(5) . . ?
C20 N5 C12 121.0(5) . . ?
C19 N5 C12 118.8(5) . . ?
C28 N6 C27 116.1(6) . . ?
C29 N7 C30 116.7(6) . . ?
C38 N8 C37 120.6(5) . . ?
C38 N8 C39 118.7(5) . . ?
C37 N8 C39 120.6(6) . . ?
C39 N9 N10 117.1(5) . . ?
C40 N10 N9 118.0(5) . . ?
C47 N11 C48 120.8(4) . . ?
C47 N11 C40 122.2(5) . . ?
C48 N11 C40 116.8(5) . . ?
C55 N12 C56 117.7(5) . . ?
N1 C1 C3 123.7(4) . . ?
N1 C1 H27A 118.1 . . ?
C3 C1 H27A 118.1 . . ?
N1 C2 C4 123.5(4) . . ?
N1 C2 H28A 118.0 . . ?
C4 C2 H28A 118.5 . . ?
C5 C3 C1 118.3(5) . . ?
C5 C3 H25A 120.9 . . ?
C1 C3 H25A 120.9 . . ?
C5 C4 C2 119.3(5) . . ?
C5 C4 H26A 120.3 . . ?
C2 C4 H26A 120.3 . . ?
C4 C5 C3 118.4(5) . . ?
C4 C5 C6 122.7(5) . . ?
C3 C5 C6 118.8(5) . . ?
C7 C6 C8 116.3(4) . . ?
C7 C6 C5 120.9(5) . . ?
C8 C6 C5 122.7(5) . . ?
C9 C7 C6 121.7(5) . . ?
C9 C7 H21A 119.1 . . ?
C6 C7 H21A 119.1 . . ?
C10 C8 C6 120.3(5) . . ?
C10 C8 H22A 119.9 . . ?
C6 C8 H22A 119.9 . . ?
N2 C9 C7 119.3(5) . . ?
N2 C9 H19A 120.4 . . ?
C7 C9 H19A 120.4 . . ?
N2 C10 C8 120.4(5) . . ?
N2 C10 H20A 119.8 . . ?
C8 C10 H20A 119.8 . . ?
N3 C11 C13 127.7(5) . . ?
N3 C11 N2 111.3(5) . . ?
C13 C11 N2 120.9(5) . . ?
N4 C12 C14 127.2(5) . . ?
N4 C12 N5 111.5(5) . . ?
C14 C12 N5 121.1(5) . . ?
C15 C13 C11 126.6(5) . . ?
C15 C13 C14 119.7(5) . . ?
C11 C13 C14 113.4(5) . . ?
C12 C14 C16 124.8(5) . . ?
C12 C14 C13 115.4(5) . . ?
C16 C14 C13 119.8(5) . . ?
C17 C15 C13 118.1(5) . . ?
C17 C15 H16A 120.9 . . ?
C13 C15 H16A 120.9 . . ?
C18 C16 C14 118.1(5) . . ?
C18 C16 H15A 120.9 . . ?
C14 C16 H15A 120.9 . . ?
C15 C17 C18 121.8(5) . . ?
C15 C17 H18A 119.1 . . ?
C18 C17 H18A 119.1 . . ?
C16 C18 C17 122.4(6) . . ?
C16 C18 H17A 118.8 . . ?
C17 C18 H17A 118.8 . . ?
N5 C19 C21 120.5(6) . . ?
N5 C19 H9A 119.7 . . ?
C21 C19 H9A 119.7 . . ?
N5 C20 C22 120.2(6) . . ?
N5 C20 H10A 119.9 . . ?
C22 C20 H10A 119.9 . . ?
C23 C21 C19 121.0(6) . . ?
C23 C21 H7A 119.5 . . ?
C19 C21 H7A 119.5 . . ?
C23 C22 C20 120.6(6) . . ?
C23 C22 H8A 119.7 . . ?
C20 C22 H8A 119.7 . . ?
C21 C23 C22 117.5(5) . . ?
C21 C23 C24 122.0(6) . . ?
C22 C23 C24 120.4(5) . . ?
C25 C24 C26 116.9(6) . . ?
C25 C24 C23 121.0(6) . . ?
C26 C24 C23 122.0(6) . . ?
C24 C25 C27 118.9(7) . . ?
C24 C25 H3A 120.6 . . ?
C27 C25 H3A 120.6 . . ?
C24 C26 C28 119.1(7) . . ?
C24 C26 H4A 120.4 . . ?
C28 C26 H4A 120.4 . . ?
N6 C27 C25 124.5(8) . . ?
N6 C27 H1A 117.7 . . ?
C25 C27 H1A 117.7 . . ?
N6 C28 C26 124.4(7) . . ?
N6 C28 H2A 117.8 . . ?
C26 C28 H2A 117.8 . . ?
N7 C29 C31 123.6(8) . . ?
N7 C29 H29A 118.2 . . ?
C31 C29 H29A 118.2 . . ?
N7 C30 C32 124.0(9) . . ?
N7 C30 H30A 118.0 . . ?
C32 C30 H30A 118.0 . . ?
C29 C31 C33 120.4(8) . . ?
C29 C31 H31A 119.8 . . ?
C33 C31 H31A 119.8 . . ?
C30 C32 C33 118.7(8) . . ?
C30 C32 H32A 120.6 . . ?
C33 C32 H32A 120.6 . . ?
C31 C33 C32 116.5(6) . . ?
C31 C33 C34 123.0(7) . . ?
C32 C33 C34 120.5(6) . . ?
C35 C34 C36 117.2(5) . . ?
C35 C34 C33 121.9(6) . . ?
C36 C34 C33 120.9(6) . . ?
C37 C35 C34 119.8(6) . . ?
C37 C35 H35A 120.1 . . ?
C34 C35 H35A 120.1 . . ?
C38 C36 C34 120.3(6) . . ?
C38 C36 H36A 119.8 . . ?
C34 C36 H36A 119.8 . . ?
N8 C37 C35 121.4(7) . . ?
N8 C37 H37A 119.3 . . ?
C35 C37 H37A 119.3 . . ?
N8 C38 C36 120.7(6) . . ?
N8 C38 H38A 119.7 . . ?
C36 C38 H38A 119.7 . . ?
N9 C39 C41 128.2(5) . . ?
N9 C39 N8 111.2(5) . . ?
C41 C39 N8 120.4(5) . . ?
N10 C40 C42 128.2(5) . . ?
N10 C40 N11 110.7(5) . . ?
C42 C40 N11 121.0(5) . . ?
C43 C41 C39 125.4(5) . . ?
C43 C41 C42 120.1(5) . . ?
C39 C41 C42 114.4(5) . . ?
C40 C42 C44 126.7(5) . . ?
C40 C42 C41 114.0(5) . . ?
C44 C42 C41 119.1(5) . . ?
C45 C43 C41 119.1(5) . . ?
C45 C43 H44A 120.4 . . ?
C41 C43 H44A 120.4 . . ?
C46 C44 C42 118.7(5) . . ?
C46 C44 H43A 120.7 . . ?
C42 C44 H43A 120.7 . . ?
C43 C45 C46 121.7(6) . . ?
C43 C45 H45A 119.1 . . ?
C46 C45 H45A 119.1 . . ?
C44 C46 C45 121.2(6) . . ?
C44 C46 H46A 119.4 . . ?
C45 C46 H46A 119.4 . . ?
N11 C47 C49 120.9(5) . . ?
N11 C47 H47A 119.6 . . ?
C49 C47 H47A 119.6 . . ?
N11 C48 C50 119.8(5) . . ?
N11 C48 H48A 120.1 . . ?
C50 C48 H48A 120.1 . . ?
C47 C49 C51 119.5(5) . . ?
C47 C49 H49A 120.2 . . ?
C51 C49 H49A 120.2 . . ?
C48 C50 C51 120.1(5) . . ?
C48 C50 H50A 119.9 . . ?
C51 C50 H50A 119.9 . . ?
C50 C51 C49 118.8(5) . . ?
C50 C51 C52 118.9(5) . . ?
C49 C51 C52 122.3(5) . . ?
C54 C52 C53 118.0(5) . . ?
C54 C52 C51 121.5(5) . . ?
C53 C52 C51 120.5(5) . . ?
C52 C53 C55 118.0(6) . . ?
C52 C53 H53A 121.0 . . ?
C55 C53 H53A 121.0 . . ?
C56 C54 C52 119.4(5) . . ?
C56 C54 H54A 120.3 . . ?
C52 C54 H54A 120.3 . . ?
N12 C55 C53 123.2(6) . . ?
N12 C55 H55A 118.4 . . ?
C53 C55 H55A 118.4 . . ?
N12 C56 C54 123.7(6) . . ?
N12 C56 H56A 118.1 . . ?
C54 C56 H56A 118.1 . . ?
O1 C57 O3 126.0(5) . . ?
O1 C57 C58 117.7(4) . . ?
O3 C57 C58 116.3(4) . . ?
O2 C58 O4 126.5(5) . . ?
O2 C58 C57 117.5(4) . . ?
O4 C58 C57 115.9(4) . . ?
O7 C59 O5 125.9(7) . . ?
O7 C59 C60 119.9(8) . . ?
O5 C59 C60 114.1(6) . . ?
O8 C60 O6 123.0(8) . . ?
O8 C60 C59 122.3(8) . . ?
O6 C60 C59 114.6(6) . . ?
O11 C61 O9 126.6(6) . . ?
O11 C61 C62 119.7(6) . . ?
O9 C61 C62 113.8(6) . . ?
O12 C62 O10 125.5(6) . . ?
O12 C62 C61 120.7(6) . . ?
O10 C62 C61 113.9(5) . . ?
O13 C63 O15 126.8(5) . . ?
O13 C63 C64 117.2(4) . . ?
O15 C63 C64 116.0(4) . . ?
O14 C64 O16 126.4(5) . . ?
O14 C64 C63 119.0(4) . . ?
O16 C64 C63 114.4(4) . . ?
O19 C65 O17 124.9(7) . . ?
O19 C65 C66 120.8(7) . . ?
O17 C65 C66 114.2(6) . . ?
O20 C66 O18 123.3(8) . . ?
O20 C66 C65 123.7(7) . . ?
O18 C66 C65 113.0(6) . . ?
O23 C67 O21 124.6(8) . . ?
O23 C67 C68 121.5(8) . . ?
O21 C67 C68 113.9(6) . . ?
O24 C68 O22 127.7(8) . . ?
O24 C68 C67 119.5(8) . . ?
O22 C68 C67 112.8(7) . . ?
H2 O1W H1 106.2 . . ?
H4 O2W H3 103.4 . . ?
H8 O4W H7 115.9 . . ?
H23 O12W H24 93.3 . . ?

loop_
_geom_bond_atom_site_label_1
_geom_bond_atom_site_label_2
_geom_bond_distance
_geom_bond_site_symmetry_2
_geom_bond_publ_flag
Cr1 O10 1.948(4) . ?
Cr1 O9 1.964(4) . ?
Cr1 O6 1.968(4) . ?
Cr1 O5 1.976(4) . ?
Cr1 O3 2.002(4) . ?
Cr1 O4 2.005(4) . ?
Cr2 O18 1.943(5) . ?
Cr2 O17 1.945(4) . ?
Cr2 O21 1.956(4) . ?
Cr2 O22 1.964(5) . ?
Cr2 O16 1.991(4) . ?
Cr2 O15 2.006(4) . ?
Co1 O1W 2.046(4) . ?
Co1 O2W 2.061(4) . ?
Co1 O1 2.091(4) . ?
Co1 O2 2.109(3) . ?
Co1 O13 2.116(3) . ?
Co1 O14 2.119(4) . ?
O1 C57 1.252(6) . ?
O2 C58 1.238(6) . ?
O3 C57 1.265(6) . ?
O4 C58 1.260(6) . ?
O5 C59 1.288(9) . ?
O6 C60 1.304(9) . ?
O7 C59 1.215(9) . ?
O8 C60 1.214(9) . ?
O9 C61 1.284(7) . ?
O10 C62 1.300(8) . ?
O11 C61 1.230(8) . ?
O12 C62 1.226(7) . ?
O13 C63 1.230(6) . ?
O14 C64 1.221(6) . ?
O15 C63 1.271(6) . ?
O16 C64 1.277(6) . ?
O17 C65 1.274(8) . ?
O18 C66 1.297(8) . ?
O19 C65 1.217(8) . ?
O20 C66 1.215(9) . ?
O21 C67 1.301(9) . ?
O22 C68 1.279(9) . ?
O23 C67 1.220(9) . ?
O24 C68 1.225(9) . ?
N1 C2 1.325(7) . ?
N1 C1 1.339(6) . ?
N2 C9 1.342(7) . ?
N2 C10 1.344(7) . ?
N2 C11 1.477(6) . ?
N3 C11 1.298(7) . ?
N3 N4 1.350(6) . ?
N4 C12 1.315(8) . ?
N5 C20 1.331(8) . ?
N5 C19 1.340(8) . ?
N5 C12 1.454(7) . ?
N6 C28 1.310(11) . ?
N6 C27 1.311(11) . ?
N7 C29 1.310(11) . ?
N7 C30 1.323(11) . ?
N8 C38 1.314(9) . ?
N8 C37 1.319(8) . ?
N8 C39 1.464(6) . ?
N9 C39 1.304(8) . ?
N9 N10 1.380(6) . ?
N10 C40 1.288(8) . ?
N11 C47 1.346(8) . ?
N11 C48 1.367(8) . ?
N11 C40 1.445(6) . ?
N12 C55 1.317(8) . ?
N12 C56 1.327(8) . ?
C1 C3 1.386(6) . ?
C1 H27A 0.9300 . ?
C2 C4 1.378(6) . ?
C2 H28A 0.9299 . ?
C3 C5 1.379(7) . ?
C3 H25A 0.9300 . ?
C4 C5 1.373(7) . ?
C4 H26A 0.9300 . ?
C5 C6 1.467(7) . ?
C6 C7 1.401(7) . ?
C6 C8 1.410(7) . ?
C7 C9 1.357(7) . ?
C7 H21A 0.9300 . ?
C8 C10 1.358(7) . ?
C8 H22A 0.9300 . ?
C9 H19A 0.9300 . ?
C10 H20A 0.9300 . ?
C11 C13 1.412(8) . ?
C12 C14 1.402(8) . ?
C13 C15 1.405(8) . ?
C13 C14 1.419(7) . ?
C14 C16 1.411(8) . ?
C15 C17 1.368(8) . ?
C15 H16A 0.9300 . ?
C16 C18 1.352(9) . ?
C16 H15A 0.9300 . ?
C17 C18 1.371(8) . ?
C17 H18A 0.9300 . ?
C18 H17A 0.9300 . ?
C19 C21 1.376(9) . ?
C19 H9A 0.9300 . ?
C20 C22 1.383(9) . ?
C20 H10A 0.9300 . ?
C21 C23 1.356(9) . ?
C21 H7A 0.9300 . ?
C22 C23 1.380(9) . ?
C22 H8A 0.9300 . ?
C23 C24 1.477(8) . ?
C24 C25 1.366(10) . ?
C24 C26 1.388(9) . ?
C25 C27 1.419(9) . ?
C25 H3A 0.9300 . ?
C26 C28 1.404(9) . ?
C26 H4A 0.9300 . ?
C27 H1A 0.9300 . ?
C28 H2A 0.9300 . ?
C29 C31 1.364(9) . ?
C29 H29A 0.9300 . ?
C30 C32 1.381(9) . ?
C30 H30A 0.9300 . ?
C31 C33 1.377(10) . ?
C31 H31A 0.9300 . ?
C32 C33 1.382(11) . ?
C32 H32A 0.9300 . ?
C33 C34 1.491(7) . ?
C34 C35 1.366(10) . ?
C34 C36 1.387(9) . ?
C35 C37 1.362(8) . ?
C35 H35A 0.9300 . ?
C36 C38 1.357(8) . ?
C36 H36A 0.9300 . ?
C37 H37A 0.9300 . ?
C38 H38A 0.9300 . ?
C39 C41 1.394(8) . ?
C40 C42 1.405(8) . ?
C41 C43 1.393(8) . ?
C41 C42 1.429(7) . ?
C42 C44 1.409(8) . ?
C43 C45 1.363(9) . ?
C43 H44A 0.9300 . ?
C44 C46 1.380(9) . ?
C44 H43A 0.9300 . ?
C45 C46 1.383(8) . ?
C45 H45A 0.9300 . ?
C46 H46A 0.9300 . ?
C47 C49 1.375(8) . ?
C47 H47A 0.9300 . ?
C48 C50 1.381(7) . ?
C48 H48A 0.9300 . ?
C49 C51 1.399(8) . ?
C49 H49A 0.9300 . ?
C50 C51 1.385(8) . ?
C50 H50A 0.9300 . ?
C51 C52 1.485(7) . ?
C52 C54 1.373(8) . ?
C52 C53 1.399(8) . ?
C53 C55 1.402(8) . ?
C53 H53A 0.9300 . ?
C54 C56 1.372(7) . ?
C54 H54A 0.9300 . ?
C55 H55A 0.9300 . ?
C56 H56A 0.9300 . ?
C57 C58 1.533(7) . ?
C59 C60 1.543(11) . ?
C61 C62 1.550(9) . ?
C63 C64 1.553(7) . ?
C65 C66 1.532(11) . ?
C67 C68 1.547(11) . ?
O1W H2 0.9630 . ?
O1W H1 0.7757 . ?
O2W H4 0.9163 . ?
O2W H3 0.8816 . ?
O4W H8 0.9346 . ?
O4W H7 0.8953 . ?
O12W H23 0.7444 . ?
O12W H24 0.8715 . ?
